data_4322720
loop_
_publ_author_name
'Stefan Carlson'
'Yiqiu Xu'
'Ulf H\%alenius'
'Rolf Norrestam'

_publ_contact_author
;
      Stefan Carlson
      Structural Chemistry dept.
      Stockholm University
      10691 Stockholm
      Sweden
;
_publ_contact_author_email sgk@struc.su.se
_publ_contact_author_fax '46 8 163118'
_publ_contact_author_phone '46 8 161440'
_publ_section_title
;
 A Reversible, Isosymmetric, High-Pressure Phase Transition in Na3MnF6
;
_journal_name_full 'Inorganic Chemistry'
_journal_page_first 1486
_journal_page_last 1492
_journal_paper_doi 10.1021/ic971171g
_journal_volume 37
_journal_year 1998
_chemical_compound_source Synthetic
_chemical_formula_sum 'F6 Mn Na3'
_chemical_formula_weight 237.91
_chemical_name_systematic 'Trisodium hexafluoromanganate(III)'
_space_group_IT_number 14
_symmetry_cell_setting monoclinic
_symmetry_space_group_name_Hall '-P 2yn'
_symmetry_space_group_name_H-M 'P 1 21/n 1'
_cell_angle_alpha 90
_cell_angle_beta 89.08(4)
_cell_angle_gamma 90
_cell_formula_units_Z 2
_cell_length_a 5.470(3)
_cell_length_b 5.6900(10)
_cell_length_c 8.066(2)
_cell_measurement_pressure 120000.0
_cell_measurement_reflns_used 22
_cell_measurement_temperature 293(2)
_cell_measurement_theta_max 15
_cell_measurement_theta_min 4
_cell_volume 251.02(16)
_computing_cell_refinement 'Siemens XSCANS'
_computing_data_collection 'Siemens XSCANS'
_computing_data_reduction 'Siemens XSCANS'
_computing_structure_refinement 'SHELXTL 4.1 (Siemens, 1990)'
_diffrn_ambient_pressure 120000.0
_diffrn_ambient_temperature 293(2)
_diffrn_measurement_device 'Siemens P4/RA'
_diffrn_measurement_method \w--2\q
_diffrn_radiation_monochromator graphite
_diffrn_radiation_source 'Rotating anode'
_diffrn_radiation_type MoK\a
_diffrn_radiation_wavelength .71073
_diffrn_reflns_limit_h_max 3
_diffrn_reflns_limit_h_min -3
_diffrn_reflns_limit_k_max 7
_diffrn_reflns_limit_k_min 0
_diffrn_reflns_limit_l_max 10
_diffrn_reflns_limit_l_min 0
_diffrn_reflns_number 505
_diffrn_reflns_theta_max 29.28
_diffrn_reflns_theta_min 4.38
_exptl_absorpt_coefficient_mu 2.930
_exptl_absorpt_correction_T_max 0.80
_exptl_absorpt_correction_T_min 0.67
_exptl_absorpt_correction_type integration
_exptl_crystal_colour Red
_exptl_crystal_density_diffrn 3.147
_exptl_crystal_description Prismatic
_exptl_crystal_F_000 224
_exptl_crystal_size_max 0.070
_exptl_crystal_size_mid 0.070
_exptl_crystal_size_min 0.040
_refine_diff_density_max 0.51
_refine_diff_density_min -0.40
_refine_ls_extinction_method none
_refine_ls_goodness_of_fit_obs 0.934
_refine_ls_matrix_type full
_refine_ls_number_parameters 19
_refine_ls_number_reflns 124
_refine_ls_R_factor_obs 0.051
_refine_ls_shift/esd_max 0.000
_refine_ls_shift/esd_mean 0.000
_refine_ls_structure_factor_coef F
_refine_ls_weighting_details w=1/[\s^2^(F)+0.0005F^2^]
_refine_ls_weighting_scheme calc
_refine_ls_wR_factor_obs 0.050
_reflns_number_observed 124
_reflns_number_total 203
_reflns_observed_criterion F>2\s(F)
_cod_data_source_file ic971171g_1.cif
_cod_data_source_block IC971171G(I)
_cod_depositor_comments
;
The following automatic conversions were performed:

'_refine_ls_weighting_scheme' value 'w=1/[\s^2^(F)+0.0005F^2^]' was
changed to 'calc'. New tag '_refine_ls_weighting_details' was
created. The value of the new tag was set to
'w=1/[\s^2^(F)+0.0005F^2^]'.

Automatic conversion script
Id: cif_fix_values 3143 2015-03-26 13:38:13Z robertas 
;
_cod_original_formula_sum 'Na3 Mn F6'
_cod_database_code 4322720

loop_
_symmetry_equiv_pos_as_xyz
X,Y,Z
1/2-X,1/2+Y,1/2-Z
-X,-Y,-Z
1/2+X,1/2-Y,1/2+Z

loop_
_atom_site_label
_atom_site_thermal_displace_type
_atom_site_fract_x
_atom_site_fract_y
_atom_site_fract_z
_atom_site_U_iso_or_equiv
Mn Uiso 0 0 0 .0099(7)
F1 Uiso .129(3) .0587(11) .2320(8) .0151(18)
F2 Uiso -.288(4) .1720(14) .0539(10) .024(2)
F3 Uiso .162(4) .2777(13) -.0672(11) .0207(19)
Na1 Uiso .5 .5 0 .0141(14)
Na2 Uiso .994(3) .4442(8) .2498(8) .0250(13)

loop_
_atom_type_symbol
_atom_type_description
_atom_type_scat_dispersion_real
_atom_type_scat_dispersion_imag
_atom_type_scat_source
Na Na 0.0362 0.0249 'International Tables Vol C Tables 4.2.6.8 and 6.1.1.4'
Mn Mn 0.3368 0.7283 'International Tables Vol C Tables 4.2.6.8 and 6.1.1.4'
F F 0.0171 0.0103 'International Tables Vol C Tables 4.2.6.8 and 6.1.1.4'

loop_
_geom_angle_atom_site_label_1
_geom_angle_atom_site_label_2
_geom_angle_atom_site_label_3
_geom_angle
_geom_angle_site_symmetry_1
_geom_angle_site_symmetry_2
_geom_angle_site_symmetry_3
_geom_angle_publ_flag
F1 Mn F2 90.2(5) . . . yes
F1 Mn F3 87.6(4) . . . yes
F1 Mn F1 180 . . 3_555 yes
F1 Mn F2 89.8(5) . . 3_555 yes
F1 Mn F3 92.4(4) . . 3_555 yes
F2 Mn F3 91.0(7) . . . yes
F1 Mn F2 89.8(5) 3_555 . . yes
F2 Mn F2 180 . . 3_555 yes
F2 Mn F3 89.0(7) . . 3_555 yes
F1 Mn F3 92.4(4) 3_555 . . yes
F2 Mn F3 89.0(7) 3_555 . . yes
F3 Mn F3 180 . . 3_555 yes
F1 Mn F2 90.2(5) 3_555 . 3_555 yes
F1 Mn F3 87.6(4) 3_555 . 3_555 yes
F2 Mn F3 91.0(7) 3_555 . 3_555 yes

loop_
_geom_bond_atom_site_label_1
_geom_bond_atom_site_label_2
_geom_bond_distance
_geom_bond_site_symmetry_1
_geom_bond_site_symmetry_2
_geom_bond_publ_flag
Mn F1 2.038(9) . . yes
Mn F2 1.899(19) . . yes
Mn F3 1.887(12) . . yes
